data_7009764
loop_
_publ_author_name
'Rittenberg, Durrell K.'
'Arif, Atta M.'
'Miller, Joel S.'

_publ_section_title
;
 Effect of thermal annealing on the ferrimagnetic behavior and ordering
 of the [MnTXPP]+[TCNE]&#x02D9;&#x2212;&#x00B7;solv
 (X&#x2005;=&#x2005;F, Cl, Br, I; solv&#x2005;=&#x2005;PhMe, CH2Cl2)
 family of magnets&#x200A;
;
_journal_issue 21
_journal_name_full 'Journal of the Chemical Society, Dalton Transactions'
_journal_page_first 3939
_journal_paper_doi 10.1039/b003458o
_journal_year 2000
_chemical_formula_sum 'C52 H28 Br4 Cl4 Mn N8'
_chemical_formula_weight 1281.2
_chemical_name_systematic
;

 ?

;
_space_group_IT_number 14
_symmetry_space_group_name_Hall '-P 2yn'
_symmetry_space_group_name_H-M 'P 1 21/n 1'
_atom_sites_solution_hydrogens geom
_atom_sites_solution_primary direct
_atom_sites_solution_secondary difmap
_audit_creation_date 2000-04-20T23:23:35-00:00
_audit_creation_method 'WinGX routine CIF_UPDATE'
_cell_angle_alpha 90
_cell_angle_beta 100.23(6)
_cell_angle_gamma 90
_cell_formula_units_Z 2
_cell_length_a 9.973(5)
_cell_length_b 10.824(5)
_cell_length_c 23.584(15)
_cell_measurement_temperature 293(2)
_cell_volume 2505(2)
_computing_structure_refinement 'SHELXL-97 (Sheldrick, 1997)'
_diffrn_ambient_temperature 200(2)
_diffrn_measured_fraction_theta_full 0.553
_diffrn_measured_fraction_theta_max 0.553
_diffrn_radiation_monochromator graphite
_diffrn_radiation_type MoK\a
_diffrn_radiation_wavelength 0.71073
_diffrn_reflns_av_R_equivalents 0
_diffrn_reflns_av_sigmaI/netI 0.0403
_diffrn_reflns_limit_h_max 11
_diffrn_reflns_limit_h_min 0
_diffrn_reflns_limit_k_max 12
_diffrn_reflns_limit_k_min 0
_diffrn_reflns_limit_l_max 27
_diffrn_reflns_limit_l_min -27
_diffrn_reflns_number 2431
_diffrn_reflns_theta_full 24.97
_diffrn_reflns_theta_max 24.97
_diffrn_reflns_theta_min 2.08
_exptl_absorpt_coefficient_mu 3.712
_exptl_crystal_density_diffrn 1.698
_exptl_crystal_density_method 'not measured'
_exptl_crystal_F_000 1258
_refine_diff_density_max 0.586
_refine_diff_density_min -0.754
_refine_diff_density_rms 0.127
_refine_ls_extinction_method none
_refine_ls_goodness_of_fit_ref 1.121
_refine_ls_hydrogen_treatment mixed
_refine_ls_matrix_type full
_refine_ls_number_parameters 319
_refine_ls_number_reflns 2431
_refine_ls_number_restraints 0
_refine_ls_restrained_S_all 1.121
_refine_ls_R_factor_all 0.0569
_refine_ls_R_factor_gt 0.0569
_refine_ls_shift/su_max 0
_refine_ls_shift/su_mean 0
_refine_ls_structure_factor_coef Fsqd
_refine_ls_weighting_scheme calc
_refine_ls_wR_factor_gt 0.1484
_refine_ls_wR_factor_ref 0.1484
_reflns_number_gt 2431
_reflns_number_total 2431
_reflns_threshold_expression >2sigma(I)
_cod_data_source_file b003458o.txt
_cod_data_source_block shelxl
_cod_database_code 7009764

loop_
_symmetry_equiv_pos_as_xyz
'x, y, z'
'-x+1/2, y+1/2, -z+1/2'
'-x, -y, -z'
'x-1/2, -y-1/2, z-1/2'

loop_
_atom_site_label
_atom_site_type_symbol
_atom_site_fract_x
_atom_site_fract_y
_atom_site_fract_z
_atom_site_U_iso_or_equiv
_atom_site_adp_type
_atom_site_occupancy
_atom_site_symmetry_multiplicity
_atom_site_calc_flag
_atom_site_refinement_flags
_atom_site_disorder_assembly
_atom_site_disorder_group
Br1 Br 0.27795(13) -0.18656(11) 0.59688(4) 0.0467(4) Uani 1 1 d . . .
Br2 Br 0.09974(15) -0.75490(11) 1.10080(6) 0.0580(4) Uani 1 1 d . . .
Mn Mn 0.5 0 1 0.0238(5) Uani 1 2 d S . .
Cl1 Cl 0.5407(4) -0.5793(4) 0.73183(17) 0.0858(12) Uani 1 1 d . . .
Cl2 Cl 0.7863(6) -0.4456(6) 0.78116(19) 0.132(2) Uani 1 1 d . . .
C1 C 0.1732(11) 0.0578(8) 0.9906(4) 0.027(2) Uani 1 1 d . . .
N1 N 0.2868(9) 0.0785(7) 1.0001(4) 0.034(2) Uani 1 1 d . . .
N3 N 0.5167(8) 0.0905(6) 0.9273(3) 0.0240(17) Uani 1 1 d . . .
N4 N 0.4096(8) -0.1418(7) 0.9531(3) 0.0299(19) Uani 1 1 d . . .
C10 C 0.3822(10) -0.0924(8) 0.7921(4) 0.030(2) Uani 1 1 d . . .
C2 C 0.0321(10) 0.0317(8) 0.9794(4) 0.029(2) Uani 1 1 d . . .
C12 C 0.2982(11) -0.3954(8) 1.0453(4) 0.029(2) Uani 1 1 d . . .
C13 C 0.3055(10) -0.2600(9) 0.8777(4) 0.032(2) Uani 1 1 d . . .
H13 H 0.2714 -0.2857 0.8403 0.038 Uiso 1 1 calc R . .
C14 C 0.4501(11) -0.1870(9) 0.7695(4) 0.035(2) Uani 1 1 d . . .
H14 H 0.5151 -0.2325 0.794 0.042 Uiso 1 1 calc R . .
N2 N -0.1072(10) 0.1019(9) 0.8830(4) 0.050(3) Uani 1 1 d . . .
C16 C 0.4139(10) -0.0626(9) 0.8554(4) 0.030(2) Uani 1 1 d . . .
C17 C 0.3587(10) -0.2457(9) 0.9737(4) 0.029(2) Uani 1 1 d . . .
C18 C 0.3628(10) -0.2784(8) 1.0307(4) 0.029(2) Uani 1 1 d . . .
C19 C 0.3817(10) -0.1494(9) 0.8937(4) 0.030(2) Uani 1 1 d . . .
C20 C 0.3728(11) -0.5026(9) 1.0545(4) 0.038(3) Uani 1 1 d . . .
H20 H 0.4643 -0.5022 1.0511 0.046 Uiso 1 1 calc R . .
C21 C 0.2920(10) -0.3197(8) 0.9258(4) 0.030(2) Uani 1 1 d . . .
H21 H 0.2479 -0.3947 0.9282 0.036 Uiso 1 1 calc R . .
C22 C 0.3200(11) -0.1494(9) 0.6768(4) 0.036(3) Uani 1 1 d . . .
C23 C 0.4780(10) 0.0489(9) 0.8716(4) 0.028(2) Uani 1 1 d . . .
C24 C 0.2526(11) -0.0563(9) 0.6981(4) 0.038(3) Uani 1 1 d . . .
H24 H 0.1856 -0.0127 0.6737 0.046 Uiso 1 1 calc R . .
C25 C 0.3130(13) -0.6117(10) 1.0688(5) 0.048(3) Uani 1 1 d . . .
H25 H 0.3628 -0.6848 1.0731 0.057 Uiso 1 1 calc R . .
C26 C 0.4239(11) -0.2154(9) 0.7114(4) 0.039(3) Uani 1 1 d . . .
H26 H 0.4734 -0.2758 0.6961 0.046 Uiso 1 1 calc R . .
C27 C 0.4247(11) -0.2348(9) 1.1354(4) 0.037(3) Uani 1 1 d . . .
H27 H 0.3908 -0.3065 1.1494 0.045 Uiso 1 1 calc R . .
C28 C 0.1827(12) -0.6102(9) 1.0762(4) 0.037(3) Uani 1 1 d . . .
C29 C 0.1633(12) -0.3989(10) 1.0520(5) 0.049(3) Uani 1 1 d . . .
H29 H 0.1113 -0.3272 1.0459 0.059 Uiso 1 1 calc R . .
C3 C -0.0441(10) 0.0692(9) 0.9263(4) 0.033(2) Uani 1 1 d . . .
C31 C 0.2824(11) -0.0261(8) 0.7553(4) 0.033(2) Uani 1 1 d . . .
H31 H 0.2365 0.0383 0.7696 0.039 Uiso 1 1 calc R . .
C32 C 0.4865(10) -0.1403(9) 1.1673(4) 0.033(2) Uani 1 1 d . . .
H32 H 0.503 -0.1353 1.2073 0.04 Uiso 1 1 calc R . .
C33 C 0.4212(10) -0.2041(8) 1.0764(4) 0.029(2) Uani 1 1 d . . .
C34 C 0.7142(16) -0.5597(16) 0.7318(6) 0.070(4) Uani 1 1 d . . .
H34A H 0.708(14) -0.520(12) 0.695(6) 0.084 Uiso 1 1 d . . .
H34B H 0.767(15) -0.640(13) 0.742(6) 0.084 Uiso 1 1 d . . .
C35 C 0.1049(13) -0.5045(10) 1.0671(6) 0.053(3) Uani 1 1 d . . .
H35 H 0.0139 -0.5054 1.0713 0.063 Uiso 1 1 calc R . .

loop_
_atom_site_aniso_label
_atom_site_aniso_U_11
_atom_site_aniso_U_22
_atom_site_aniso_U_33
_atom_site_aniso_U_23
_atom_site_aniso_U_13
_atom_site_aniso_U_12
Br1 0.0457(8) 0.0606(7) 0.0310(5) -0.0119(5) -0.0008(5) -0.0042(7)
Br2 0.0758(11) 0.0370(6) 0.0670(8) -0.0027(5) 0.0288(7) -0.0231(7)
Mn 0.0157(13) 0.0260(10) 0.0277(10) -0.0003(8) -0.0013(8) -0.0036(9)
Cl1 0.064(3) 0.109(3) 0.092(3) 0.028(2) 0.034(2) 0.022(2)
Cl2 0.139(5) 0.190(6) 0.070(3) -0.050(3) 0.026(3) -0.029(4)
C1 0.023(7) 0.029(5) 0.031(5) 0.004(4) 0.007(5) 0.003(5)
N1 0.014(5) 0.036(4) 0.051(5) 0.007(4) 0.004(4) -0.001(4)
N3 0.010(5) 0.024(4) 0.035(4) -0.003(3) -0.006(3) -0.008(3)
N4 0.027(5) 0.024(4) 0.035(4) 0.000(3) -0.003(4) -0.003(4)
C10 0.024(6) 0.031(5) 0.033(5) -0.002(4) -0.002(4) -0.005(5)
C2 0.020(6) 0.035(5) 0.029(5) 0.000(4) 0.001(4) -0.004(5)
C12 0.025(7) 0.027(5) 0.034(5) 0.004(4) 0.003(4) -0.004(5)
C13 0.024(6) 0.037(5) 0.032(5) -0.006(4) 0.001(4) -0.011(5)
C14 0.025(6) 0.036(5) 0.040(5) 0.001(4) -0.002(5) 0.003(5)
N2 0.042(7) 0.061(6) 0.043(6) 0.008(5) -0.003(5) -0.006(5)
C16 0.025(6) 0.041(6) 0.024(5) 0.000(4) 0.000(4) 0.001(5)
C17 0.019(6) 0.030(5) 0.033(5) 0.003(4) -0.004(4) -0.002(5)
C18 0.019(6) 0.027(5) 0.038(5) 0.004(4) -0.001(4) -0.005(4)
C19 0.016(6) 0.042(5) 0.031(5) -0.001(4) 0.004(4) 0.000(5)
C20 0.014(6) 0.045(6) 0.059(6) 0.006(5) 0.015(5) -0.004(5)
C21 0.024(6) 0.026(5) 0.038(5) -0.002(4) -0.002(4) -0.013(5)
C22 0.043(8) 0.040(6) 0.024(5) -0.012(4) 0.005(5) -0.010(5)
C23 0.024(6) 0.038(5) 0.025(5) -0.001(4) 0.009(4) -0.010(5)
C24 0.030(7) 0.033(5) 0.044(6) 0.006(5) -0.010(5) 0.000(5)
C25 0.051(9) 0.032(6) 0.065(8) 0.005(5) 0.023(6) 0.013(6)
C26 0.032(7) 0.043(6) 0.040(6) -0.006(5) 0.005(5) -0.003(5)
C27 0.034(7) 0.033(5) 0.043(6) 0.003(4) 0.003(5) -0.015(5)
C28 0.040(8) 0.035(6) 0.038(6) -0.005(4) 0.013(5) -0.010(5)
C29 0.030(8) 0.030(6) 0.089(9) 0.008(5) 0.015(6) -0.002(5)
C3 0.018(6) 0.037(5) 0.043(6) -0.004(5) 0.006(5) -0.005(5)
C31 0.041(8) 0.031(5) 0.025(5) -0.008(4) 0.002(5) 0.000(5)
C32 0.027(7) 0.038(5) 0.034(5) 0.008(4) 0.002(4) -0.006(5)
C33 0.025(6) 0.032(5) 0.027(5) 0.002(4) -0.004(4) -0.007(5)
C34 0.059(11) 0.091(11) 0.056(8) -0.007(8) 0.004(7) 0.021(9)
C35 0.029(8) 0.044(6) 0.090(9) 0.007(6) 0.024(6) -0.009(6)

loop_
_atom_type_symbol
_atom_type_description
_atom_type_scat_dispersion_real
_atom_type_scat_dispersion_imag
_atom_type_scat_source
C C 0.0033 0.0016 'International Tables Vol C Tables 4.2.6.8 and 6.1.1.4'
H H 0 0 'International Tables Vol C Tables 4.2.6.8 and 6.1.1.4'
N N 0.0061 0.0033 'International Tables Vol C Tables 4.2.6.8 and 6.1.1.4'
Cl Cl 0.1484 0.1585 'International Tables Vol C Tables 4.2.6.8 and 6.1.1.4'
Mn Mn 0.3368 0.7283 'International Tables Vol C Tables 4.2.6.8 and 6.1.1.4'
Br Br -0.2901 2.4595 'International Tables Vol C Tables 4.2.6.8 and 6.1.1.4'

loop_
_geom_angle_atom_site_label_1
_geom_angle_atom_site_label_2
_geom_angle_atom_site_label_3
_geom_angle
_geom_angle_site_symmetry_1
_geom_angle_site_symmetry_3
_geom_angle_publ_flag
N3 Mn N3 180.000(3) . 3_657 ?
N3 Mn N4 90.0(3) . 3_657 ?
N3 Mn N4 90.0(3) 3_657 3_657 ?
N3 Mn N4 90.0(3) . . ?
N3 Mn N4 90.0(3) 3_657 . ?
N4 Mn N4 180.0000 3_657 . ?
N3 Mn N1 92.2(3) . . ?
N3 Mn N1 87.8(3) 3_657 . ?
N4 Mn N1 92.4(3) 3_657 . ?
N4 Mn N1 87.6(3) . . ?
N3 Mn N1 87.8(3) . 3_657 ?
N3 Mn N1 92.2(3) 3_657 3_657 ?
N4 Mn N1 87.6(3) 3_657 3_657 ?
N4 Mn N1 92.4(3) . 3_657 ?
N1 Mn N1 180.0(4) . 3_657 ?
N1 C1 C2 179.3(10) . . ?
C1 N1 Mn 145.0(8) . . ?
C23 N3 C33 106.4(7) . 3_657 ?
C23 N3 Mn 127.1(6) . . ?
C33 N3 Mn 126.4(6) 3_657 . ?
C17 N4 C19 107.0(7) . . ?
C17 N4 Mn 126.5(6) . . ?
C19 N4 Mn 126.4(6) . . ?
C14 C10 C31 118.9(8) . . ?
C14 C10 C16 120.6(9) . . ?
C31 C10 C16 120.5(8) . . ?
C3 C2 C1 118.1(8) . . ?
C3 C2 C2 120.5(12) . 3_557 ?
C1 C2 C2 121.4(11) . 3_557 ?
C20 C12 C29 118.0(9) . . ?
C20 C12 C18 120.7(9) . . ?
C29 C12 C18 121.3(9) . . ?
C21 C13 C19 108.1(8) . . ?
C26 C14 C10 121.8(9) . . ?
C19 C16 C23 124.2(8) . . ?
C19 C16 C10 118.0(9) . . ?
C23 C16 C10 117.7(8) . . ?
N4 C17 C18 127.7(8) . . ?
N4 C17 C21 109.1(8) . . ?
C18 C17 C21 123.1(9) . . ?
C17 C18 C33 122.9(8) . . ?
C17 C18 C12 120.2(8) . . ?
C33 C18 C12 116.8(8) . . ?
C16 C19 N4 126.4(9) . . ?
C16 C19 C13 124.9(8) . . ?
N4 C19 C13 108.6(8) . . ?
C12 C20 C25 120.7(10) . . ?
C13 C21 C17 107.1(8) . . ?
C24 C22 C26 121.8(9) . . ?
C24 C22 Br1 119.3(8) . . ?
C26 C22 Br1 118.8(7) . . ?
N3 C23 C16 125.7(8) . . ?
N3 C23 C32 109.0(8) . 3_657 ?
C16 C23 C32 125.3(8) . 3_657 ?
C22 C24 C31 120.6(10) . . ?
C28 C25 C20 119.2(10) . . ?
C14 C26 C22 117.1(10) . . ?
C32 C27 C33 107.3(9) . . ?
C25 C28 C35 121.5(10) . . ?
C25 C28 Br2 120.8(8) . . ?
C35 C28 Br2 117.8(9) . . ?
C35 C29 C12 121.6(11) . . ?
N2 C3 C2 178.9(11) . . ?
C24 C31 C10 119.7(9) . . ?
C27 C32 C23 107.7(9) . 3_657 ?
N3 C33 C18 126.5(8) 3_657 . ?
N3 C33 C27 109.6(8) 3_657 . ?
C18 C33 C27 124.0(9) . . ?
Cl1 C34 Cl2 111.9(8) . . ?
C29 C35 C28 118.9(11) . . ?

loop_
_geom_bond_atom_site_label_1
_geom_bond_atom_site_label_2
_geom_bond_distance
_geom_bond_site_symmetry_2
_geom_bond_publ_flag
Br1 C22 1.899(9) . ?
Br2 C28 1.909(10) . ?
Mn N3 2.007(7) . ?
Mn N3 2.007(7) 3_657 ?
Mn N4 2.010(7) 3_657 ?
Mn N4 2.010(7) . ?
Mn N1 2.290(9) . ?
Mn N1 2.290(9) 3_657 ?
Cl1 C34 1.743(16) . ?
Cl2 C34 1.761(16) . ?
C1 N1 1.138(12) . ?
C1 C2 1.414(14) . ?
N3 C23 1.378(11) . ?
N3 C33 1.387(11) 3_657 ?
N4 C17 1.359(12) . ?
N4 C19 1.381(11) . ?
C10 C14 1.385(13) . ?
C10 C31 1.397(13) . ?
C10 C16 1.506(12) . ?
C2 C3 1.405(14) . ?
C2 C2 1.428(18) 3_557 ?
C12 C20 1.375(14) . ?
C12 C29 1.383(15) . ?
C12 C18 1.489(12) . ?
C13 C21 1.334(13) . ?
C13 C19 1.432(13) . ?
C14 C26 1.382(14) . ?
N2 C3 1.155(13) . ?
C16 C19 1.379(13) . ?
C16 C23 1.387(13) . ?
C17 C18 1.383(13) . ?
C17 C21 1.446(13) . ?
C18 C33 1.388(13) . ?
C20 C25 1.391(14) . ?
C22 C24 1.356(14) . ?
C22 C26 1.397(15) . ?
C23 C32 1.435(12) 3_657 ?
C24 C31 1.367(13) . ?
C25 C28 1.342(15) . ?
C27 C32 1.352(13) . ?
C27 C33 1.424(13) . ?
C28 C35 1.377(15) . ?
C29 C35 1.360(15) . ?
C32 C23 1.435(12) 3_657 ?
C33 N3 1.387(11) 3_657 ?

loop_
_geom_torsion_atom_site_label_1
_geom_torsion_atom_site_label_2
_geom_torsion_atom_site_label_3
_geom_torsion_atom_site_label_4
_geom_torsion
_geom_torsion_site_symmetry_1
_geom_torsion_site_symmetry_2
_geom_torsion_site_symmetry_3
_geom_torsion_site_symmetry_4
_geom_torsion_publ_flag
C2 C1 N1 Mn 9E1(10) . . . . ?
N3 Mn N1 C1 102.8(13) . . . . ?
N3 Mn N1 C1 -77.2(13) 3_657 . . . ?
N4 Mn N1 C1 -167.1(13) 3_657 . . . ?
N4 Mn N1 C1 12.9(13) . . . . ?
N1 Mn N1 C1 -21(16) 3_657 . . . ?
N3 Mn N3 C23 3E1(6) 3_657 . . . ?
N4 Mn N3 C23 177.8(8) 3_657 . . . ?
N4 Mn N3 C23 -2.2(8) . . . . ?
N1 Mn N3 C23 -89.8(8) . . . . ?
N1 Mn N3 C23 90.2(8) 3_657 . . . ?
N3 Mn N3 C33 -15E1(6) 3_657 . . 3_657 ?
N4 Mn N3 C33 2.9(8) 3_657 . . 3_657 ?
N4 Mn N3 C33 -177.1(8) . . . 3_657 ?
N1 Mn N3 C33 95.3(8) . . . 3_657 ?
N1 Mn N3 C33 -84.7(8) 3_657 . . 3_657 ?
N3 Mn N4 C17 -176.9(8) . . . . ?
N3 Mn N4 C17 3.1(8) 3_657 . . . ?
N4 Mn N4 C17 13E1(10) 3_657 . . . ?
N1 Mn N4 C17 -84.7(8) . . . . ?
N1 Mn N4 C17 95.3(8) 3_657 . . . ?
N3 Mn N4 C19 -0.1(8) . . . . ?
N3 Mn N4 C19 179.9(8) 3_657 . . . ?
N4 Mn N4 C19 -5E1(10) 3_657 . . . ?
N1 Mn N4 C19 92.0(8) . . . . ?
N1 Mn N4 C19 -88.0(8) 3_657 . . . ?
N1 C1 C2 C3 17E1(10) . . . . ?
N1 C1 C2 C2 -1E1(10) . . . 3_557 ?
C31 C10 C14 C26 1.5(15) . . . . ?
C16 C10 C14 C26 -179.3(9) . . . . ?
C14 C10 C16 C19 -66.4(14) . . . . ?
C31 C10 C16 C19 112.8(11) . . . . ?
C14 C10 C16 C23 111.5(11) . . . . ?
C31 C10 C16 C23 -69.3(13) . . . . ?
C19 N4 C17 C18 179.9(10) . . . . ?
Mn N4 C17 C18 -2.8(15) . . . . ?
C19 N4 C17 C21 -2.1(11) . . . . ?
Mn N4 C17 C21 175.1(7) . . . . ?
N4 C17 C18 C33 1.0(17) . . . . ?
C21 C17 C18 C33 -176.7(10) . . . . ?
N4 C17 C18 C12 178.5(9) . . . . ?
C21 C17 C18 C12 0.8(15) . . . . ?
C20 C12 C18 C17 92.7(12) . . . . ?
C29 C12 C18 C17 -89.5(13) . . . . ?
C20 C12 C18 C33 -89.7(12) . . . . ?
C29 C12 C18 C33 88.1(13) . . . . ?
C23 C16 C19 N4 -1.5(17) . . . . ?
C10 C16 C19 N4 176.2(9) . . . . ?
C23 C16 C19 C13 174.4(10) . . . . ?
C10 C16 C19 C13 -7.9(15) . . . . ?
C17 N4 C19 C16 179.1(10) . . . . ?
Mn N4 C19 C16 1.8(15) . . . . ?
C17 N4 C19 C13 2.6(11) . . . . ?
Mn N4 C19 C13 -174.6(7) . . . . ?
C21 C13 C19 C16 -178.7(10) . . . . ?
C21 C13 C19 N4 -2.2(12) . . . . ?
C29 C12 C20 C25 1.4(16) . . . . ?
C18 C12 C20 C25 179.3(10) . . . . ?
C19 C13 C21 C17 0.8(12) . . . . ?
N4 C17 C21 C13 0.8(11) . . . . ?
C18 C17 C21 C13 178.9(10) . . . . ?
C33 N3 C23 C16 178.9(10) 3_657 . . . ?
Mn N3 C23 C16 3.1(15) . . . . ?
C33 N3 C23 C32 -1.7(11) 3_657 . . 3_657 ?
Mn N3 C23 C32 -177.4(7) . . . 3_657 ?
C19 C16 C23 N3 -1.1(17) . . . . ?
C10 C16 C23 N3 -178.8(9) . . . . ?
C19 C16 C23 C32 179.5(10) . . . 3_657 ?
C10 C16 C23 C32 1.8(16) . . . 3_657 ?
C26 C22 C24 C31 -1.7(16) . . . . ?
Br1 C22 C24 C31 -178.8(8) . . . . ?
C12 C20 C25 C28 -3.1(17) . . . . ?
C10 C14 C26 C22 -3.7(15) . . . . ?
C24 C22 C26 C14 3.8(16) . . . . ?
Br1 C22 C26 C14 -179.1(8) . . . . ?
C20 C25 C28 C35 3.4(17) . . . . ?
C20 C25 C28 Br2 -175.9(8) . . . . ?
C20 C12 C29 C35 0.0(18) . . . . ?
C18 C12 C29 C35 -177.8(11) . . . . ?
C1 C2 C3 N2 -9E1(6) . . . . ?
C2 C2 C3 N2 9E1(6) 3_557 . . . ?
C22 C24 C31 C10 -0.6(16) . . . . ?
C14 C10 C31 C24 0.8(15) . . . . ?
C16 C10 C31 C24 -178.4(9) . . . . ?
C33 C27 C32 C23 0.2(13) . . . 3_657 ?
C17 C18 C33 N3 -0.7(17) . . . 3_657 ?
C12 C18 C33 N3 -178.2(9) . . . 3_657 ?
C17 C18 C33 C27 178.9(10) . . . . ?
C12 C18 C33 C27 1.3(15) . . . . ?
C32 C27 C33 N3 0.9(12) . . . 3_657 ?
C32 C27 C33 C18 -178.8(10) . . . . ?
C12 C29 C35 C28 0.2(19) . . . . ?
C25 C28 C35 C29 -2.0(18) . . . . ?
Br2 C28 C35 C29 177.3(9) . . . . ?
